data_1503611
loop_
_publ_author_name
'Paul, Bishwajit'
'Butterfoss, Glenn L.'
'Boswell, Mikki G.'
'Huang, Mia L.'
'Bonneau, Richard'
'Wolf, Christian'
'Kirshenbaum, Kent'

_publ_section_title
;
 N-naphthyl peptoid foldamers exhibiting atropisomerism.
;
_journal_issue 3
_journal_name_full 'Organic letters'
_journal_page_first 926
_journal_page_last 929
_journal_paper_doi 10.1021/ol203452f
_journal_volume 14
_journal_year 2012
_chemical_absolute_configuration syn
_chemical_formula_moiety 'C28 H27 N3 O3'
_chemical_formula_sum 'C28 H27 N3 O3'
_chemical_formula_weight 453.53
_chemical_name_systematic
; 
 ? 
;
_space_group_IT_number 4
_symmetry_cell_setting monoclinic
_symmetry_space_group_name_Hall 'P 2yb'
_symmetry_space_group_name_H-M 'P 1 21 1'
_atom_sites_solution_hydrogens geom
_atom_sites_solution_primary direct
_atom_sites_solution_secondary difmap
_audit_creation_method SHELXL-97
_cell_angle_alpha 90.00
_cell_angle_beta 110.0720(10)
_cell_angle_gamma 90.00
_cell_formula_units_Z 2
_cell_length_a 12.7522(9)
_cell_length_b 7.1242(5)
_cell_length_c 13.8104(10)
_cell_measurement_reflns_used 4030
_cell_measurement_temperature 100(2)
_cell_measurement_theta_max 27.72
_cell_measurement_theta_min 2.68
_cell_volume 1178.46(15)
_computing_cell_refinement 'Bruker SAINT'
_computing_data_collection 'Bruker APEX2'
_computing_data_reduction 'Bruker SAINT'
_computing_molecular_graphics 'Bruker SHELXTL'
_computing_publication_material 'Bruker SHELXTL'
_computing_structure_refinement 'SHELXL-97 (Sheldrick, 2008)'
_computing_structure_solution 'SHELXS-97 (Sheldrick, 2008)'
_diffrn_ambient_temperature 100(2)
_diffrn_measured_fraction_theta_full 1.000
_diffrn_measured_fraction_theta_max 1.000
_diffrn_measurement_device_type 'Bruker APEX-II CCD'
_diffrn_measurement_method '\w scans'
_diffrn_radiation_monochromator graphite
_diffrn_radiation_source 'fine-focus sealed tube'
_diffrn_radiation_type MoK\a
_diffrn_radiation_wavelength 0.71073
_diffrn_reflns_av_R_equivalents 0.0569
_diffrn_reflns_av_sigmaI/netI 0.0382
_diffrn_reflns_limit_h_max 16
_diffrn_reflns_limit_h_min -16
_diffrn_reflns_limit_k_max 9
_diffrn_reflns_limit_k_min -9
_diffrn_reflns_limit_l_max 18
_diffrn_reflns_limit_l_min -18
_diffrn_reflns_number 17673
_diffrn_reflns_theta_full 27.88
_diffrn_reflns_theta_max 27.88
_diffrn_reflns_theta_min 1.57
_exptl_absorpt_coefficient_mu 0.084
_exptl_absorpt_correction_T_max 0.9925
_exptl_absorpt_correction_T_min 0.9728
_exptl_absorpt_correction_type multi-scan
_exptl_absorpt_process_details SADABS
_exptl_crystal_colour colorless
_exptl_crystal_density_diffrn 1.278
_exptl_crystal_density_method 'not measured'
_exptl_crystal_description needle
_exptl_crystal_F_000 480
_exptl_crystal_size_max 0.33
_exptl_crystal_size_mid 0.10
_exptl_crystal_size_min 0.09
_refine_diff_density_max 0.203
_refine_diff_density_min -0.195
_refine_diff_density_rms 0.041
_refine_ls_abs_structure_details 'Flack H D (1983), Acta Cryst. A39, 876-881'
_refine_ls_abs_structure_Flack 0(10)
_refine_ls_extinction_method none
_refine_ls_goodness_of_fit_ref 1.025
_refine_ls_hydrogen_treatment constr
_refine_ls_matrix_type full
_refine_ls_number_parameters 309
_refine_ls_number_reflns 3034
_refine_ls_number_restraints 1
_refine_ls_restrained_S_all 1.024
_refine_ls_R_factor_all 0.0465
_refine_ls_R_factor_gt 0.0357
_refine_ls_shift/su_max 0.000
_refine_ls_shift/su_mean 0.000
_refine_ls_structure_factor_coef Fsqd
_refine_ls_weighting_details 'calc w=1/[\s^2^(Fo^2^)+(0.0382P)^2^+0.2350P] where P=(Fo^2^+2Fc^2^)/3'
_refine_ls_weighting_scheme calc
_refine_ls_wR_factor_gt 0.0786
_refine_ls_wR_factor_ref 0.0840
_reflns_number_gt 2622
_reflns_number_total 3034
_reflns_threshold_expression >2sigma(I)
_cod_data_source_file ol203452f_si_002.cif
_cod_data_source_block 11ktk2h
_cod_depositor_comments
;
The following automatic conversions were performed:

'_symmetry_cell_setting' value 'Monoclinic' changed to 'monoclinic'
according to /home/saulius/struct/CIF-dictionaries/cif_core.dic
dictionary named 'cif_core.dic' version 2.4.1 from 2010-06-29.

Automatic conversion script
Id: cif_fix_values 1715 2011-07-08 13:25:40Z adriana 
;
_cod_original_sg_symbol_H-M P2(1)
_cod_database_code 1503611

loop_
_symmetry_equiv_pos_as_xyz
'x, y, z'
'-x, y+1/2, -z'

loop_
_atom_site_label
_atom_site_type_symbol
_atom_site_fract_x
_atom_site_fract_y
_atom_site_fract_z
_atom_site_U_iso_or_equiv
_atom_site_adp_type
_atom_site_occupancy
_atom_site_symmetry_multiplicity
_atom_site_calc_flag
_atom_site_refinement_flags
O1 O 1.00256(13) 0.9978(2) 0.10659(11) 0.0255(4) Uani 1 1 d .
O2 O 0.78501(12) 0.2980(2) 0.10660(11) 0.0211(3) Uani 1 1 d .
O3 O 0.62763(13) 0.6447(2) 0.01270(11) 0.0231(3) Uani 1 1 d .
N1 N 0.83544(15) 0.8990(3) 0.10871(13) 0.0213(4) Uani 1 1 d .
H1A H 0.8103 1.0143 0.1076 0.026 Uiso 1 1 calc R
H1B H 0.7925 0.8030 0.1100 0.026 Uiso 1 1 calc R
N2 N 0.92101(14) 0.5208(2) 0.14135(12) 0.0163(4) Uani 1 1 d .
N3 N 0.67394(14) 0.4352(3) -0.08696(12) 0.0193(4) Uani 1 1 d .
C1 C 0.93882(18) 0.8696(3) 0.10840(15) 0.0181(4) Uani 1 1 d .
C2 C 0.97871(17) 0.6693(3) 0.10642(16) 0.0187(4) Uani 1 1 d .
H2A H 0.9733 0.6401 0.0348 0.022 Uiso 1 1 calc R
H2B H 1.0588 0.6641 0.1494 0.022 Uiso 1 1 calc R
C3 C 0.83168(17) 0.4265(3) 0.07775(15) 0.0177(4) Uani 1 1 d .
C4 C 0.96869(17) 0.4681(3) 0.25247(15) 0.0181(4) Uani 1 1 d .
H4 H 0.9166 0.3753 0.2661 0.022 Uiso 1 1 calc R
C5 C 1.08168(19) 0.3709(3) 0.27625(18) 0.0257(5) Uani 1 1 d .
H5A H 1.0724 0.2573 0.2341 0.039 Uiso 1 1 calc R
H5B H 1.1112 0.3369 0.3494 0.039 Uiso 1 1 calc R
H5C H 1.1339 0.4563 0.2605 0.039 Uiso 1 1 calc R
C6 C 0.96961(16) 0.6418(3) 0.31744(14) 0.0172(4) Uani 1 1 d .
C7 C 1.06355(18) 0.7503(3) 0.35624(15) 0.0203(5) Uani 1 1 d .
H7 H 1.1301 0.7132 0.3451 0.024 Uiso 1 1 calc R
C8 C 1.06365(18) 0.9163(3) 0.41238(15) 0.0206(4) Uani 1 1 d .
H8 H 1.1296 0.9899 0.4379 0.025 Uiso 1 1 calc R
C9 C 0.96938(18) 0.9709(3) 0.43001(15) 0.0224(5) Uani 1 1 d .
H9 H 0.9698 1.0833 0.4672 0.027 Uiso 1 1 calc R
C10 C 0.87090(18) 0.8617(3) 0.39333(15) 0.0199(4) Uani 1 1 d .
C11 C 0.86954(18) 0.6955(3) 0.33533(15) 0.0189(4) Uani 1 1 d .
C12 C 0.76814(18) 0.5933(3) 0.29749(16) 0.0230(5) Uani 1 1 d .
H12 H 0.7646 0.4842 0.2569 0.028 Uiso 1 1 calc R
C13 C 0.67542(19) 0.6486(4) 0.31831(17) 0.0282(5) Uani 1 1 d .
H13 H 0.6087 0.5769 0.2925 0.034 Uiso 1 1 calc R
C14 C 0.67756(19) 0.8107(4) 0.37759(17) 0.0292(5) Uani 1 1 d .
H14 H 0.6129 0.8471 0.3922 0.035 Uiso 1 1 calc R
C15 C 0.77270(18) 0.9150(4) 0.41386(16) 0.0263(5) Uani 1 1 d .
H15 H 0.7736 1.0246 0.4533 0.032 Uiso 1 1 calc R
C16 C 0.79019(16) 0.4882(3) -0.03523(14) 0.0202(4) Uani 1 1 d .
H16A H 0.7977 0.6261 -0.0389 0.024 Uiso 1 1 calc R
H16B H 0.8370 0.4294 -0.0711 0.024 Uiso 1 1 calc R
C17 C 0.59688(18) 0.5268(3) -0.05666(15) 0.0198(4) Uani 1 1 d .
C18 C 0.47588(17) 0.4843(4) -0.11269(16) 0.0235(5) Uani 1 1 d .
H18A H 0.4542 0.3732 -0.0822 0.035 Uiso 1 1 calc R
H18B H 0.4641 0.4603 -0.1856 0.035 Uiso 1 1 calc R
H18C H 0.4304 0.5918 -0.1069 0.035 Uiso 1 1 calc R
C19 C 0.64927(18) 0.2783(3) -0.15656(16) 0.0198(5) Uani 1 1 d .
C20 C 0.62883(19) 0.1048(3) -0.12518(16) 0.0221(5) Uani 1 1 d .
H20 H 0.6293 0.0880 -0.0568 0.026 Uiso 1 1 calc R
C21 C 0.60708(19) -0.0495(3) -0.19277(17) 0.0263(5) Uani 1 1 d .
H21 H 0.5952 -0.1703 -0.1692 0.032 Uiso 1 1 calc R
C22 C 0.60291(17) -0.0259(3) -0.29272(17) 0.0237(5) Uani 1 1 d .
H22 H 0.5868 -0.1301 -0.3384 0.028 Uiso 1 1 calc R
C23 C 0.62243(17) 0.1521(3) -0.32801(16) 0.0197(4) Uani 1 1 d .
C24 C 0.64840(18) 0.3074(3) -0.25907(16) 0.0195(4) Uani 1 1 d .
C25 C 0.67055(17) 0.4846(3) -0.29485(16) 0.0212(4) Uani 1 1 d .
H25 H 0.6893 0.5888 -0.2492 0.025 Uiso 1 1 calc R
C26 C 0.66498(18) 0.5057(4) -0.39533(16) 0.0254(5) Uani 1 1 d .
H26 H 0.6797 0.6250 -0.4186 0.030 Uiso 1 1 calc R
C27 C 0.63774(19) 0.3533(4) -0.46445(17) 0.0273(5) Uani 1 1 d .
H27 H 0.6332 0.3705 -0.5340 0.033 Uiso 1 1 calc R
C28 C 0.61793(18) 0.1812(3) -0.43128(17) 0.0241(5) Uani 1 1 d .
H28 H 0.6008 0.0785 -0.4780 0.029 Uiso 1 1 calc R

loop_
_atom_site_aniso_label
_atom_site_aniso_U_11
_atom_site_aniso_U_22
_atom_site_aniso_U_33
_atom_site_aniso_U_23
_atom_site_aniso_U_13
_atom_site_aniso_U_12
O1 0.0335(9) 0.0222(8) 0.0264(8) -0.0037(7) 0.0175(7) -0.0091(7)
O2 0.0229(8) 0.0142(7) 0.0248(8) -0.0021(6) 0.0066(6) -0.0015(6)
O3 0.0271(8) 0.0225(8) 0.0216(7) -0.0058(7) 0.0108(6) -0.0023(7)
N1 0.0247(9) 0.0144(9) 0.0263(9) 0.0012(8) 0.0107(7) -0.0004(8)
N2 0.0176(8) 0.0148(9) 0.0153(8) -0.0010(7) 0.0040(6) 0.0004(7)
N3 0.0167(8) 0.0240(10) 0.0158(8) -0.0058(7) 0.0040(7) -0.0016(7)
C1 0.0238(11) 0.0196(11) 0.0121(8) -0.0008(8) 0.0078(8) -0.0039(9)
C2 0.0169(10) 0.0227(11) 0.0175(9) -0.0021(9) 0.0072(8) -0.0036(9)
C3 0.0177(10) 0.0160(10) 0.0204(10) -0.0044(8) 0.0077(8) 0.0013(8)
C4 0.0211(10) 0.0149(10) 0.0160(9) -0.0007(8) 0.0035(8) -0.0018(9)
C5 0.0251(11) 0.0186(11) 0.0279(11) -0.0018(9) 0.0021(9) 0.0036(9)
C6 0.0193(10) 0.0182(10) 0.0133(9) 0.0033(8) 0.0044(8) 0.0008(9)
C7 0.0206(11) 0.0236(12) 0.0176(10) 0.0005(9) 0.0075(8) -0.0003(9)
C8 0.0209(10) 0.0222(11) 0.0178(9) -0.0025(9) 0.0054(8) -0.0064(9)
C9 0.0280(11) 0.0222(12) 0.0168(9) -0.0042(9) 0.0073(8) -0.0006(10)
C10 0.0224(11) 0.0245(11) 0.0126(9) -0.0005(8) 0.0055(8) 0.0024(9)
C11 0.0207(10) 0.0237(11) 0.0114(9) 0.0021(8) 0.0043(8) -0.0005(9)
C12 0.0231(11) 0.0259(12) 0.0182(10) 0.0008(9) 0.0049(8) -0.0033(9)
C13 0.0191(11) 0.0417(15) 0.0221(10) 0.0004(11) 0.0049(9) -0.0044(11)
C14 0.0213(11) 0.0471(16) 0.0210(10) 0.0010(11) 0.0096(9) 0.0049(11)
C15 0.0272(12) 0.0358(14) 0.0158(9) -0.0038(10) 0.0072(8) 0.0034(11)
C16 0.0175(10) 0.0262(12) 0.0174(9) -0.0051(9) 0.0065(8) -0.0020(10)
C17 0.0225(10) 0.0224(11) 0.0163(9) 0.0011(8) 0.0089(8) -0.0010(9)
C18 0.0222(10) 0.0238(12) 0.0267(10) -0.0010(10) 0.0113(9) -0.0004(10)
C19 0.0171(10) 0.0233(12) 0.0188(10) -0.0024(9) 0.0059(8) 0.0020(9)
C20 0.0243(11) 0.0229(11) 0.0191(10) 0.0020(9) 0.0078(8) 0.0007(9)
C21 0.0281(12) 0.0173(11) 0.0302(11) 0.0023(9) 0.0058(9) 0.0014(10)
C22 0.0221(11) 0.0196(11) 0.0281(11) -0.0057(10) 0.0069(9) 0.0018(10)
C23 0.0155(10) 0.0228(11) 0.0195(10) -0.0040(9) 0.0042(8) 0.0028(9)
C24 0.0173(10) 0.0211(11) 0.0194(9) -0.0014(9) 0.0054(8) 0.0029(9)
C25 0.0215(10) 0.0201(11) 0.0230(10) -0.0012(9) 0.0087(8) -0.0005(9)
C26 0.0266(11) 0.0256(12) 0.0256(11) 0.0036(10) 0.0109(9) 0.0028(10)
C27 0.0257(11) 0.0376(14) 0.0190(10) 0.0019(10) 0.0085(9) 0.0049(11)
C28 0.0222(11) 0.0290(13) 0.0210(11) -0.0047(10) 0.0072(9) 0.0015(10)

loop_
_atom_type_symbol
_atom_type_description
_atom_type_scat_dispersion_real
_atom_type_scat_dispersion_imag
_atom_type_scat_source
C C 0.0033 0.0000 'International Tables Vol C Tables 4.2.6.8 and 6.1.1.4'
H H 0.0000 0.0000 'International Tables Vol C Tables 4.2.6.8 and 6.1.1.4'
N N 0.0061 0.0000 'International Tables Vol C Tables 4.2.6.8 and 6.1.1.4'
O O 0.0106 0.0000 'International Tables Vol C Tables 4.2.6.8 and 6.1.1.4'

loop_
_geom_angle_atom_site_label_1
_geom_angle_atom_site_label_2
_geom_angle_atom_site_label_3
_geom_angle
C1 N1 H1A 120.0
C1 N1 H1B 120.0
H1A N1 H1B 120.0
C3 N2 C2 123.47(17)
C3 N2 C4 119.86(17)
C2 N2 C4 116.60(16)
C17 N3 C19 124.30(18)
C17 N3 C16 116.48(17)
C19 N3 C16 118.81(17)
O1 C1 N1 122.9(2)
O1 C1 C2 118.06(18)
N1 C1 C2 118.98(18)
N2 C2 C1 117.68(16)
N2 C2 H2A 107.9
C1 C2 H2A 107.9
N2 C2 H2B 107.9
C1 C2 H2B 107.9
H2A C2 H2B 107.2
O2 C3 N2 123.48(19)
O2 C3 C16 120.51(18)
N2 C3 C16 116.01(18)
N2 C4 C6 108.62(16)
N2 C4 C5 110.86(17)
C6 C4 C5 115.11(17)
N2 C4 H4 107.3
C6 C4 H4 107.3
C5 C4 H4 107.3
C4 C5 H5A 109.5
C4 C5 H5B 109.5
H5A C5 H5B 109.5
C4 C5 H5C 109.5
H5A C5 H5C 109.5
H5B C5 H5C 109.5
C7 C6 C11 119.5(2)
C7 C6 C4 121.09(18)
C11 C6 C4 119.39(18)
C6 C7 C8 121.5(2)
C6 C7 H7 119.3
C8 C7 H7 119.3
C9 C8 C7 120.1(2)
C9 C8 H8 119.9
C7 C8 H8 119.9
C8 C9 C10 120.5(2)
C8 C9 H9 119.7
C10 C9 H9 119.7
C9 C10 C11 119.72(19)
C9 C10 C15 121.0(2)
C11 C10 C15 119.3(2)
C12 C11 C10 117.8(2)
C12 C11 C6 123.5(2)
C10 C11 C6 118.62(19)
C13 C12 C11 121.3(2)
C13 C12 H12 119.4
C11 C12 H12 119.4
C12 C13 C14 120.8(2)
C12 C13 H13 119.6
C14 C13 H13 119.6
C15 C14 C13 119.8(2)
C15 C14 H14 120.1
C13 C14 H14 120.1
C14 C15 C10 120.9(2)
C14 C15 H15 119.6
C10 C15 H15 119.6
N3 C16 C3 111.28(17)
N3 C16 H16A 109.4
C3 C16 H16A 109.4
N3 C16 H16B 109.4
C3 C16 H16B 109.4
H16A C16 H16B 108.0
O3 C17 N3 119.70(19)
O3 C17 C18 122.3(2)
N3 C17 C18 117.94(19)
C17 C18 H18A 109.5
C17 C18 H18B 109.5
H18A C18 H18B 109.5
C17 C18 H18C 109.5
H18A C18 H18C 109.5
H18B C18 H18C 109.5
C20 C19 C24 120.6(2)
C20 C19 N3 120.94(19)
C24 C19 N3 118.4(2)
C19 C20 C21 120.86(19)
C19 C20 H20 119.6
C21 C20 H20 119.6
C22 C21 C20 120.1(2)
C22 C21 H21 119.9
C20 C21 H21 119.9
C21 C22 C23 120.4(2)
C21 C22 H22 119.8
C23 C22 H22 119.8
C22 C23 C24 119.72(18)
C22 C23 C28 121.7(2)
C24 C23 C28 118.5(2)
C25 C24 C23 119.16(18)
C25 C24 C19 122.7(2)
C23 C24 C19 118.2(2)
C26 C25 C24 120.1(2)
C26 C25 H25 119.9
C24 C25 H25 119.9
C25 C26 C27 121.1(2)
C25 C26 H26 119.5
C27 C26 H26 119.5
C28 C27 C26 119.8(2)
C28 C27 H27 120.1
C26 C27 H27 120.1
C27 C28 C23 121.3(2)
C27 C28 H28 119.3
C23 C28 H28 119.3

loop_
_geom_bond_atom_site_label_1
_geom_bond_atom_site_label_2
_geom_bond_distance
O1 C1 1.229(3)
O2 C3 1.230(3)
O3 C17 1.233(3)
N1 C1 1.336(3)
N1 H1A 0.8800
N1 H1B 0.8800
N2 C3 1.354(3)
N2 C2 1.462(3)
N2 C4 1.492(2)
N3 C17 1.360(3)
N3 C19 1.437(3)
N3 C16 1.457(3)
C1 C2 1.518(3)
C2 H2A 0.9900
C2 H2B 0.9900
C3 C16 1.530(3)
C4 C6 1.526(3)
C4 C5 1.529(3)
C4 H4 1.0000
C5 H5A 0.9800
C5 H5B 0.9800
C5 H5C 0.9800
C6 C7 1.371(3)
C6 C11 1.433(3)
C7 C8 1.413(3)
C7 H7 0.9500
C8 C9 1.363(3)
C8 H8 0.9500
C9 C10 1.415(3)
C9 H9 0.9500
C10 C11 1.426(3)
C10 C15 1.427(3)
C11 C12 1.418(3)
C12 C13 1.367(3)
C12 H12 0.9500
C13 C14 1.411(4)
C13 H13 0.9500
C14 C15 1.363(3)
C14 H14 0.9500
C15 H15 0.9500
C16 H16A 0.9900
C16 H16B 0.9900
C17 C18 1.500(3)
C18 H18A 0.9800
C18 H18B 0.9800
C18 H18C 0.9800
C19 C20 1.364(3)
C19 C24 1.427(3)
C20 C21 1.407(3)
C20 H20 0.9500
C21 C22 1.373(3)
C21 H21 0.9500
C22 C23 1.411(3)
C22 H22 0.9500
C23 C24 1.423(3)
C23 C28 1.423(3)
C24 C25 1.419(3)
C25 C26 1.373(3)
C25 H25 0.9500
C26 C27 1.408(3)
C26 H26 0.9500
C27 C28 1.363(3)
C27 H27 0.9500
C28 H28 0.9500
